data_2007316
loop_
_publ_author_name
'Hazell, Alan'
'Khoo, Lian Ee'
'Ouyang, Jiexiang'
'Rausch, Bernhard J.'
'Tavares, Zara Miravent'

_publ_section_title
;
 8-Methylaminoquinolinium Salts of Tetrachlorodimethylstannate(IV) and
 Tetrachlorodiphenylstannate(IV)
;
_journal_issue 6
_journal_name_full 'Acta Crystallographica Section C'
_journal_page_first 728
_journal_page_last 732
_journal_paper_doi 10.1107/S0108270198000626
_journal_volume 54
_journal_year 1998
_chemical_formula_iupac '(C10 H11 N2)2 [Sn Cl4 (C H3)2]'
_chemical_formula_moiety '(C10 H11 N2)2 [Sn Cl4 (C H3)2]'
_chemical_formula_sum 'C22 H28 Cl4 N4 Sn'
_chemical_formula_weight 608.992
_chemical_melting_point 425(2)
_chemical_name_systematic
;
bis(8-methylaminoquinolinium) dimethyltetrachlorostannate(IV)
;
_space_group_IT_number 14
_symmetry_cell_setting monoclinic
_symmetry_space_group_name_Hall '-P 2yn'
_symmetry_space_group_name_H-M 'P 1 21/n 1'
_atom_type_scat_source IntTabIV
_cell_angle_alpha 90
_cell_angle_beta 92.0760(10)
_cell_angle_gamma 90
_cell_formula_units_Z 4
_cell_length_a 7.1020(4)
_cell_length_b 12.7094(6)
_cell_length_c 28.213(2)
_cell_measurement_reflns_used 6627
_cell_measurement_temperature 296
_cell_measurement_theta_max 29.4
_cell_measurement_theta_min 1.4
_cell_volume 2544.9(3)
_computing_cell_refinement 'SAINT (Siemens, 1995)'
_computing_data_collection 'SMART (Siemens, 1995)'
_computing_data_reduction 'SAINT and XPREP (Siemens, 1995)'
_computing_molecular_graphics 'ORTEPIII (Burnett & Johnson, 1996) in KRYSTAL'
_computing_publication_material KRYSTAL
_computing_structure_refinement 'modified ORFLS (Busing et al., 1962) in KRYSTAL'
_computing_structure_solution 'SIR92 (Altomare et al., 1994) in KRYSTAL (Hazell, 1995)'
_diffrn_ambient_temperature 296
_diffrn_measurement_device 'Siemens SMART CCD diffractometer'
_diffrn_measurement_method '\w rotation with narrow frames '
_diffrn_radiation_monochromator graphite
_diffrn_radiation_source 'x-ray tube'
_diffrn_radiation_type 'Mo K\a'
_diffrn_radiation_wavelength 0.71073
_diffrn_reflns_av_R_equivalents 0.038
_diffrn_reflns_limit_h_max 9
_diffrn_reflns_limit_h_min -9
_diffrn_reflns_limit_k_max 17
_diffrn_reflns_limit_k_min 0
_diffrn_reflns_limit_l_max 38
_diffrn_reflns_limit_l_min 0
_diffrn_reflns_number 12315
_diffrn_reflns_reduction_process 12315
_diffrn_reflns_theta_max 29.4
_diffrn_reflns_theta_min 1.4
_exptl_absorpt_coefficient_mu 1.441
_exptl_absorpt_correction_T_max 0.779
_exptl_absorpt_correction_T_min 0.501
_exptl_absorpt_correction_type 'numerical (XPREP; Siemens, 1995)'
_exptl_crystal_colour red
_exptl_crystal_density_diffrn 1.589
_exptl_crystal_density_meas ?
_exptl_crystal_density_method 'not measured'
_exptl_crystal_description plate
_exptl_crystal_F_000 1224
_exptl_crystal_size_max 0.50
_exptl_crystal_size_mid 0.30
_exptl_crystal_size_min 0.16
_refine_diff_density_max 0.45
_refine_diff_density_min -0.58
_refine_ls_extinction_coef 63(12)
_refine_ls_extinction_method 'B-C type 1, Lorentzian isotropic (Becker & Coppens, 1974)'
_refine_ls_goodness_of_fit_obs 1.324
_refine_ls_hydrogen_treatment refall
_refine_ls_matrix_type full
_refine_ls_number_constraints 0
_refine_ls_number_parameters 393
_refine_ls_number_reflns 4583
_refine_ls_number_restraints 0
_refine_ls_R_factor_obs .034
_refine_ls_shift/esd_max 0.005
_refine_ls_shift/esd_mean 0.0006
_refine_ls_structure_factor_coef F
_refine_ls_weighting_details 'w = 1/{[\s~cs~(F^2^)+1.03F^2^]^1/2^-|F|}^2^'
_refine_ls_weighting_scheme calc
_refine_ls_wR_factor_obs .048
_reflns_number_observed 4583
_reflns_number_total 6333
_reflns_observed_criterion I>3\s(I)
_cod_data_source_file cf1224.cif
_cod_data_source_block ear1
_cod_depositor_comments
;
 Adding the _atom_site_type_symbol data item.

 Antanas Vaitkus,
 2017-01-19

The following automatic conversions were performed:

'_chemical_melting_point' value '423-427 K' was changed to '425(2)' -
the average value was taken and precision was
estimated.

'_atom_site_thermal_displace_type' tag value 'Uij' was
replaced with 'Uani' value 31 time.

Automatic conversion script
Id: cif_fix_values 1646 2011-03-28 12:23:43Z adriana 

The following automatic conversions were performed:

'_chemical_melting_point' value '423-427 K' was changed to '425(2)' -
the average value was taken and precision was estimated.

Automatic conversion script
Id: cif_fix_values 1715 2011-07-08 13:25:40Z adriana 

The following automatic conversions were performed:

'_exptl_crystal_density_meas' value 'not measured' was changed to '?'
- the value is perceived as not measured.

Automatic conversion script
Id: cif_fix_values 3008 2015-01-20 13:52:24Z robertas 

The following automatic conversions were performed:

'_refine_ls_weighting_scheme' value 'w =
1/{[\s~cs~(F^2^)+1.03F^2^]^1/2^-|F|}^2^' was changed to 'calc'. New
tag '_refine_ls_weighting_details' was created. The value of the new
tag was set to 'w = 1/{[\s~cs~(F^2^)+1.03F^2^]^1/2^-|F|}^2^'.

Automatic conversion script
Id: cif_fix_values 3143 2015-03-26 13:38:13Z robertas 
;
_cod_original_cell_volume 2544.9(2)
_cod_original_sg_symbol_H-M 'P 21/n'
_cod_original_formula_sum 'C22 H28 N4 Cl4 Sn'
_cod_database_code 2007316
_cod_database_fobs_code 2007316

loop_
_symmetry_equiv_pos_as_xyz
+x,+y,+z
1/2+x,1/2-y,1/2+z
-x,-y,-z
1/2-x,1/2+y,1/2-z

loop_
_atom_site_aniso_label
_atom_site_aniso_U_11
_atom_site_aniso_U_22
_atom_site_aniso_U_33
_atom_site_aniso_U_12
_atom_site_aniso_U_13
_atom_site_aniso_U_23
Sn .0539(2) .0354(2) .03960(10) -.00330(10) -.00350(10) .00050(10)
Cl1 .0987(8) .0449(6) .0601(6) .0028(5) .0291(6) -.0039(4)
Cl2 .0916(8) .0433(5) .0454(5) -.0033(5) -.0033(5) .0097(4)
Cl3 .0855(7) .0360(5) .0484(5) .0038(5) .0068(4) .0005(4)
Cl4 .0794(7) .0484(6) .0513(5) .0008(5) -.0005(5) .0021(4)
N1 .043(2) .032(2) .045(2) -.0010(10) .0030(10) -.0010(10)
N2 .065(2) .050(2) .046(2) .012(2) -.0060(10) -.0070(10)
C1 .043(2) .047(2) .048(2) .000(2) .0010(10) .003(2)
C2 .049(2) .054(2) .046(2) -.004(2) .005(2) -.003(2)
C3 .047(2) .048(2) .057(2) -.007(2) .012(2) -.014(2)
C4 .037(2) .033(2) .057(2) -.0030(10) .0090(10) -.0020(10)
C5 .055(2) .037(2) .074(3) .000(2) .013(2) -.002(2)
C6 .060(2) .041(2) .073(3) .007(2) .007(2) .017(2)
C7 .045(2) .058(3) .053(2) .006(2) .002(2) .015(2)
C8 .037(2) .043(2) .048(2) .0000(10) .0030(10) .002(2)
C9 .033(2) .035(2) .045(2) .0020(10) .0060(10) .0040(10)
C10 .084(3) .075(4) .052(2) .013(3) -.009(2) -.010(2)
N3 .043(2) .045(2) .0380(10) .0060(10) .0010(10) .0030(10)
N4 .073(2) .072(3) .044(2) .020(2) -.008(2) -.009(2)
C11 .048(2) .058(2) .039(2) .003(2) .0000(10) .002(2)
C12 .052(2) .063(3) .051(2) -.001(2) .004(2) -.008(2)
C13 .046(2) .049(2) .075(3) -.001(2) .012(2) -.006(2)
C14 .036(2) .047(2) .062(2) .0020(10) .012(2) .009(2)
C15 .048(2) .052(3) .084(3) .006(2) .010(2) .020(2)
C16 .043(2) .082(4) .082(3) .013(2) .009(2) .040(3)
C17 .041(2) .097(4) .046(2) .009(2) .002(2) .019(2)
C18 .036(2) .070(3) .042(2) .008(2) .0040(10) .008(2)
C19 .032(2) .051(2) .041(2) .0020(10) .0050(10) .0070(10)
C20 .102(5) .125(6) .055(3) .031(4) -.021(3) -.029(3)
C21 .056(2) .048(3) .065(3) -.002(2) -.011(2) .002(2)
C22 .060(3) .069(3) .061(3) -.013(2) -.006(2) -.008(2)

loop_
_atom_site_label
_atom_site_type_symbol
_atom_site_fract_x
_atom_site_fract_y
_atom_site_fract_z
_atom_site_U_iso_or_equiv
_atom_site_thermal_displace_type
Sn Sn .11200(4) .23333(2) .352460(10) .0431(2) Uani
Cl1 Cl .27758(18) .10995(8) .30231(4) .0673(7) Uani
Cl2 Cl .12579(17) .37799(8) .29468(3) .0602(6) Uani
Cl3 Cl .09557(16) .06545(8) .42151(3) .0565(6) Uani
Cl4 Cl -.10353(16) .38357(8) .41784(3) .0598(6) Uani
N1 N .1929(4) -.1469(2) .37220(10) .040(2) Uani
N2 N .3245(5) -.1357(3) .46780(10) .054(2) Uani
C1 C .1333(5) -.1471(3) .32720(10) .046(2) Uani
C2 C .1238(6) -.2404(3) .30210(10) .049(2) Uani
C3 C .1771(5) -.3313(3) .32390(10) .050(2) Uani
C4 C .2414(5) -.3327(3) .37160(10) .042(2) Uani
C5 C .2974(6) -.4250(3) .3955(2) .055(2) Uani
C6 C .3574(6) -.4200(3) .4415(2) .058(2) Uani
C7 C .3664(5) -.3250(3) .46630(10) .052(2) Uani
C8 C .3130(5) -.2302(3) .44480(10) .042(2) Uani
C9 C .2503(4) -.2356(3) .39630(10) .038(2) Uani
C10 C .3742(9) -.1280(5) .5178(2) .070(3) Uani
N3 N -.1705(4) .6214(3) .42220(10) .042(2) Uani
N4 N -.2837(6) .5481(3) .33120(10) .063(2) Uani
C11 C -.1170(5) .6516(3) .46540(10) .048(2) Uani
C12 C -.1256(6) .7551(3) .4784(2) .055(2) Uani
C13 C -.1915(5) .8276(4) .4462(2) .056(2) Uani
C14 C -.2518(5) .7975(3) .40020(10) .048(2) Uani
C15 C -.3215(6) .8703(4) .3658(2) .061(3) Uani
C16 C -.3779(6) .8340(4) .3225(2) .069(3) Uani
C17 C -.3657(6) .7272(4) .31000(10) .061(3) Uani
C18 C -.2957(5) .6509(3) .34190(10) .049(2) Uani
C19 C -.2391(4) .6894(3) .38800(10) .041(2) Uani
C20 C -.3385(11) .5055(7) .2850(2) .095(5) Uani
C21 C .3425(7) .2827(4) .3958(2) .057(3) Uani
C22 C -.1679(7) .1867(5) .3375(2) .063(3) Uani
HN1 H .184(5) -.088(3) .3850(10) .051(11) Uiso
HN2 H .262(6) -.089(4) .4580(10) .057(13) Uiso
HN3 H -.166(5) .544(3) .4160(10) .049(10) Uiso
HN4 H -.233(7) .505(4) .348(2) .082(17) Uiso
H1 H .086(5) -.084(3) .3120(10) .051(11) Uiso
H2 H .081(7) -.239(3) .271(2) .060(13) Uiso
H3 H .170(5) -.395(3) .3070(10) .036(9) Uiso
H5 H .297(6) -.482(4) .3790(10) .067(14) Uiso
H6 H .407(7) -.477(4) .456(2) .088(17) Uiso
H7 H .395(5) -.328(3) .4970(10) .046(10) Uiso
H11 H -.066(4) .594(3) .4870(10) .033(8) Uiso
H12 H -.084(8) .774(4) .507(2) .082(16) Uiso
H13 H -.191(7) .904(5) .453(2) .097(17) Uiso
H15 H -.322(7) .945(4) .372(2) .084(16) Uiso
H16 H -.422(6) .889(4) .298(2) .075(14) Uiso
H17 H -.417(6) .696(4) .279(2) .068(12) Uiso
H10a H .390(7) -.051(4) .527(2) .089(16) Uiso
H10b H .514(11) -.152(6) .525(2) .14(3) Uiso
H10c H .294(8) -.169(5) .536(2) .11(2) Uiso
H20a H -.333(11) .428(6) .289(2) .14(3) Uiso
H20b H -.244(7) .536(4) .263(2) .080(16) Uiso
H20c H -.467(9) .525(5) .275(2) .102(19) Uiso
H21a H .419(8) .224(4) .399(2) .083(17) Uiso
H21b H .288(8) .308(5) .420(2) .091(18) Uiso
H21c H .423(8) .321(4) .377(2) .091(17) Uiso
H22a H -.247(12) .197(6) .363(3) .16(3) Uiso
H22b H -.182(10) .123(6) .335(2) .13(3) Uiso
H22c H -.209(8) .216(4) .308(2) .087(17) Uiso

loop_
_geom_angle_atom_site_label_1
_geom_angle_atom_site_label_2
_geom_angle_atom_site_label_3
_geom_angle
_geom_angle_publ_flag
C21 Sn C22 155.7(2) yes
Cl1 Sn C22 100.0(2) yes
Cl2 Sn C22 97.9(2) yes
Cl3 Sn C22 82.3(2) yes
Cl4 Sn C22 79.0(2) yes
Cl1 Sn C21 98.5(2) yes
Cl2 Sn C21 96.50(10) yes
Cl3 Sn C21 83.00(10) yes
Cl4 Sn C21 82.0(2) yes
Cl1 Sn Cl2 93.70(4) yes
Cl1 Sn Cl3 87.05(3) yes
Cl1 Sn Cl4 178.10(5) yes
Cl2 Sn Cl3 179.16(9) yes
Cl2 Sn Cl4 88.07(3) yes
Cl3 Sn Cl4 91.19(3) yes
C1 N1 C9 123.6(3) no
C8 N2 C10 122.0(4) no
N1 C1 C2 120.1(4) no
C1 C2 C3 119.3(4) no
C2 C3 C4 121.4(4) no
C3 C4 C5 123.2(4) no
C5 C4 C9 119.0(4) no
C3 C4 C9 117.9(3) no
C4 C5 C6 119.7(4) no
C5 C6 C7 121.9(4) no
C6 C7 C8 121.5(4) no
N2 C8 C7 122.9(4) no
N2 C8 C9 120.6(3) no
C7 C8 C9 116.4(3) no
N1 C9 C4 117.6(3) no
N1 C9 C8 120.9(3) no
C4 C9 C8 121.4(3) no
C11 N3 C19 123.3(3) no
C18 N4 C20 123.2(5) no
N3 C11 C12 120.8(4) no
C11 C12 C13 119.3(4) no
C12 C13 C14 121.1(4) no
C13 C14 C15 122.8(4) no
C13 C14 C19 117.9(3) no
C15 C14 C19 119.3(4) no
C14 C15 C16 118.7(5) no
C15 C16 C17 122.4(4) no
C16 C17 C18 122.1(4) no
N4 C18 C17 123.5(4) no
N4 C18 C19 121.1(3) no
C17 C18 C19 115.3(4) no
N3 C19 C14 117.5(3) no
N3 C19 C18 120.3(3) no
C14 C19 C18 122.1(3) no
Sn C21 H21a 105(3) no
Sn C21 H21b 102(4) no
Sn C21 H21c 107(3) no
Sn C22 H22a 113(5) no
Sn C22 H22b 114(5) no
Sn C22 H22c 109(4) no
C1 N1 HN1 113(3) no
C9 N1 HN1 123(3) no
C8 N2 HN2 119(3) no
C10 N2 HN2 113(3) no
N1 C1 H1 122(2) no
C2 C1 H1 118(2) no
C3 C2 H2 122(3) no
C1 C2 H2 119(3) no
C2 C3 H3 120(2) no
C4 C3 H3 119(2) no
C6 C5 H5 124(3) no
C4 C5 H5 116(3) no
C5 C6 H6 121(3) no
C7 C6 H6 117(3) no
C8 C7 H7 121(3) no
C6 C7 H7 118(3) no
H10a C10 H10c 118(5) no
H10b C10 H10c 110(5) no
N2 C10 H10c 111(4) no
H10a C10 H10b 97(5) no
N2 C10 H10a 110(3) no
N2 C10 H10b 111(4) no
C11 N3 HN3 116(2) no
C19 N3 HN3 121(2) no
C18 N4 HN4 125(4) no
C20 N4 HN4 112(4) no
N3 C11 H11 115(2) no
C12 C11 H11 124(2) no
C13 C12 H12 121(3) no
C11 C12 H12 119(3) no
C12 C13 H13 122(3) no
C14 C13 H13 117(3) no
C16 C15 H15 119(3) no
C14 C15 H15 122(3) no
C15 C16 H16 117(3) no
C17 C16 H16 121(3) no
C18 C17 H17 113(3) no
C16 C17 H17 125(3) no
H20a C20 H20c 108(5) no
H20b C20 H20c 110(4) no
N4 C20 H20c 113(3) no
H20a C20 H20b 115(5) no
N4 C20 H20a 105(4) no
N4 C20 H20b 105(3) no
H21a C21 H21b 121(5) no
H21b C21 H21c 124(5) no
H21a C21 H21c 95(5) no
H22b C22 H22c 106(5) no
H22a C22 H22b 98(6) no
H22a C22 H22c 116(6) no

loop_
_geom_bond_atom_site_label_1
_geom_bond_atom_site_label_2
_geom_bond_site_symmetry_1
_geom_bond_site_symmetry_2
_geom_bond_distance
_geom_bond_publ_flag
Sn C21 . . 2.103(4) yes
Sn C22 . . 2.102(5) yes
Sn Cl1 . . 2.4420(10) yes
Sn Cl2 . . 2.4610(10) yes
Sn Cl3 . . 2.8940(10) yes
Sn Cl4 . . 3.0980(10) yes
N1 C1 . . 1.322(5) no
N1 C9 . . 1.372(4) no
N2 C8 . . 1.366(5) no
N2 C10 . . 1.446(5) no
C1 C2 . . 1.382(6) no
C2 C3 . . 1.356(6) no
C3 C4 . . 1.406(5) no
C4 C5 . . 1.405(5) no
C4 C9 . . 1.417(5) no
C5 C6 . . 1.351(6) no
C6 C7 . . 1.396(6) no
C7 C8 . . 1.395(5) no
C8 C9 . . 1.425(5) no
N3 C11 . . 1.322(4) no
N3 C19 . . 1.372(4) no
N4 C18 . . 1.344(6) no
N4 C20 . . 1.452(6) no
C11 C12 . . 1.367(6) no
C12 C13 . . 1.365(6) no
C13 C14 . . 1.405(6) no
C14 C15 . . 1.416(6) no
C14 C19 . . 1.421(6) no
C15 C16 . . 1.355(7) no
C16 C17 . . 1.406(7) no
C17 C18 . . 1.401(6) no
C18 C19 . . 1.433(5) no
N1 HN1 . . .83(4) no
N2 HN2 . . .78(4) no
C1 H1 . . .96(4) no
C2 H2 . . .90(5) no
C3 H3 . . .95(4) no
C5 H5 . . .86(4) no
C6 H6 . . .90(5) no
C7 H7 . . .88(4) no
C10 H10c . . .93(6) no
C10 H10a . . 1.01(5) no
C10 H10b . . 1.05(8) no
N3 HN3 . . 1.00(4) no
N4 HN4 . . .79(5) no
C11 H11 . . 1.01(3) no
C12 H12 . . .88(5) no
C13 H13 . . .99(6) no
C15 H15 . . .96(5) no
C16 H16 . . 1.03(5) no
C17 H17 . . 1.01(4) no
C20 H20c . . .98(6) no
C20 H20a . . .99(7) no
C20 H20b . . 1.02(5) no
C21 H21b . . .86(5) no
C21 H21a . . .92(5) no
C21 H21c . . .93(6) no
C22 H22b . . .82(7) no
C22 H22c . . .93(6) no
C22 H22a . . .94(9) no
